data_7045931
loop_
_publ_author_name
'Draho\<s, Bohuslav'
'Tr\'avn\'i\<cek, Zden\<ek'

_publ_section_title
;
 Spin crossover Fe(ii) complexes of a cross-bridged cyclam derivative.
;
_journal_issue 17
_journal_name_full 'Dalton transactions (Cambridge, England : 2003)'
_journal_page_first 6134
_journal_page_last 6145
_journal_paper_doi 10.1039/c8dt00414e
_journal_volume 47
_journal_year 2018
_chemical_formula_sum 'C24 H36 Cl8 Fe3 N6'
_chemical_formula_weight 859.74
_space_group_crystal_system monoclinic
_space_group_IT_number 15
_space_group_name_Hall '-C 2yc'
_space_group_name_H-M_alt 'C 1 2/c 1'
_symmetry_space_group_name_Hall '-C 2yc'
_symmetry_space_group_name_H-M 'C 1 2/c 1'
_atom_sites_solution_hydrogens geom
_audit_creation_method SHELXL-2014/7
_audit_update_record
;
2018-03-08 deposited with the CCDC.
2018-03-27 downloaded from the CCDC.
;
_cell_angle_alpha 90
_cell_angle_beta 112.832(2)
_cell_angle_gamma 90
_cell_formula_units_Z 4
_cell_length_a 21.7383(15)
_cell_length_b 8.0208(5)
_cell_length_c 20.5678(14)
_cell_measurement_reflns_used 7748
_cell_measurement_temperature 120(2)
_cell_measurement_theta_max 26.35
_cell_measurement_theta_min 2.32
_cell_volume 3305.2(4)
_computing_cell_refinement 'Bruker SAINT'
_computing_data_collection 'Bruker APEX3'
_computing_data_reduction 'Bruker SAINT'
_computing_molecular_graphics 'Bruker SHELXTL'
_computing_publication_material 'Bruker SHELXTL'
_computing_structure_refinement 'SHELXL-2014 (Sheldrick 2014)'
_computing_structure_solution 'SHELXS-97 (Sheldrick 2008)'
_diffrn_ambient_temperature 120(2)
_diffrn_measured_fraction_theta_full 0.999
_diffrn_measured_fraction_theta_max 0.999
_diffrn_measurement_device_type 'Bruker APEX-II CCD'
_diffrn_measurement_method '\f and \w scans'
_diffrn_radiation_type MoK\a
_diffrn_radiation_wavelength 0.71073
_diffrn_reflns_av_R_equivalents 0.0545
_diffrn_reflns_av_unetI/netI 0.0284
_diffrn_reflns_Laue_measured_fraction_full 0.999
_diffrn_reflns_Laue_measured_fraction_max 0.999
_diffrn_reflns_limit_h_max 25
_diffrn_reflns_limit_h_min -25
_diffrn_reflns_limit_k_max 9
_diffrn_reflns_limit_k_min -9
_diffrn_reflns_limit_l_max 24
_diffrn_reflns_limit_l_min -24
_diffrn_reflns_number 20871
_diffrn_reflns_point_group_measured_fraction_full 0.999
_diffrn_reflns_point_group_measured_fraction_max 0.999
_diffrn_reflns_theta_full 24.997
_diffrn_reflns_theta_max 24.997
_diffrn_reflns_theta_min 2.315
_exptl_absorpt_coefficient_mu 1.974
_exptl_absorpt_correction_type multi-scan
_exptl_absorpt_process_details
;
Bruker (2001). SADABS. Bruker AXS Inc., Madison, Wisconsin, USA.
;
_exptl_crystal_colour green
_exptl_crystal_density_diffrn 1.728
_exptl_crystal_description prism
_exptl_crystal_F_000 1744
_exptl_crystal_size_max 0.140
_exptl_crystal_size_mid 0.120
_exptl_crystal_size_min 0.100
_exptl_transmission_factor_max 0.905
_exptl_transmission_factor_min 0.871
_refine_diff_density_max 0.718
_refine_diff_density_min -0.433
_refine_diff_density_rms 0.069
_refine_ls_extinction_method none
_refine_ls_goodness_of_fit_ref 0.956
_refine_ls_hydrogen_treatment constr
_refine_ls_matrix_type full
_refine_ls_number_parameters 186
_refine_ls_number_reflns 2914
_refine_ls_number_restraints 0
_refine_ls_restrained_S_all 0.956
_refine_ls_R_factor_all 0.0393
_refine_ls_R_factor_gt 0.0277
_refine_ls_shift/su_max 0.001
_refine_ls_shift/su_mean 0.000
_refine_ls_structure_factor_coef Fsqd
_refine_ls_weighting_details 'w=1/[\s^2^(Fo^2^)+(0.0296P)^2^+9.0312P] where P=(Fo^2^+2Fc^2^)/3'
_refine_ls_weighting_scheme calc
_refine_ls_wR_factor_gt 0.0606
_refine_ls_wR_factor_ref 0.0639
_reflns_Friedel_coverage 0.000
_reflns_number_gt 2464
_reflns_number_total 2914
_reflns_threshold_expression 'I > 2\s(I)'
_cod_data_source_file c8dt00414e2.cif
_cod_data_source_block complex1
_cod_depositor_comments 'Adding full bibliography for 7045930--7045933.cif.'
_cod_database_code 7045931
_shelx_shelxl_version_number 2014/7
_shelx_space_group_comment
;
The symmetry employed for this shelxl refinement is uniquely defined
by the following loop, which should always be used as a source of
symmetry information in preference to the above space-group names.
They are only intended as comments.
;
_shelx_estimated_absorpt_t_min 0.770
_shelx_estimated_absorpt_t_max 0.827

loop_
_space_group_symop_operation_xyz
'x, y, z'
'-x, y, -z+1/2'
'x+1/2, y+1/2, z'
'-x+1/2, y+1/2, -z+1/2'
'-x, -y, -z'
'x, -y, z-1/2'
'-x+1/2, -y+1/2, -z'
'x+1/2, -y+1/2, z-1/2'

loop_
_atom_site_label
_atom_site_type_symbol
_atom_site_fract_x
_atom_site_fract_y
_atom_site_fract_z
_atom_site_U_iso_or_equiv
_atom_site_adp_type
_atom_site_occupancy
_atom_site_site_symmetry_order
_atom_site_calc_flag
_atom_site_refinement_flags_posn
_atom_site_refinement_flags_adp
_atom_site_refinement_flags_occupancy
Fe1 Fe 0.5000 0.69441(6) 0.7500 0.00990(12) Uani 1 2 d S T P
Fe2 Fe 0.66457(2) 0.27478(5) 0.59586(2) 0.01701(11) Uani 1 1 d . . .
N1 N 0.41591(10) 0.6987(3) 0.77563(11) 0.0145(5) Uani 1 1 d . . .
N3 N 0.54846(10) 0.8804(3) 0.81888(11) 0.0143(5) Uani 1 1 d . . .
N5 N 0.44364(10) 0.5168(2) 0.68143(11) 0.0127(5) Uani 1 1 d . . .
C1 C 0.42171(13) 0.7507(3) 0.84771(14) 0.0178(6) Uani 1 1 d . . .
H1A H 0.4422 0.6586 0.8812 0.021 Uiso 1 1 calc R U .
H1B H 0.3764 0.7696 0.8468 0.021 Uiso 1 1 calc R U .
C2 C 0.46280(13) 0.9071(3) 0.87461(15) 0.0194(6) Uani 1 1 d . . .
H2A H 0.4606 0.9388 0.9202 0.023 Uiso 1 1 calc R U .
H2B H 0.4425 0.9988 0.8408 0.023 Uiso 1 1 calc R U .
C3 C 0.53562(13) 0.8904(3) 0.88505(14) 0.0174(6) Uani 1 1 d . . .
H3A H 0.5604 0.9872 0.9128 0.021 Uiso 1 1 calc R U .
H3B H 0.5540 0.7890 0.9133 0.021 Uiso 1 1 calc R U .
C4 C 0.36369(12) 0.8095(3) 0.72338(14) 0.0181(6) Uani 1 1 d . . .
H4A H 0.3196 0.7542 0.7084 0.022 Uiso 1 1 calc R U .
H4B H 0.3612 0.9156 0.7468 0.022 Uiso 1 1 calc R U .
C5 C 0.37847(12) 0.8470(3) 0.65905(14) 0.0156(6) Uani 1 1 d . . .
H5B H 0.3653 0.7509 0.6263 0.019 Uiso 1 1 calc R U .
H5A H 0.3525 0.9455 0.6342 0.019 Uiso 1 1 calc R U .
C6 C 0.53331(13) 1.0445(3) 0.78075(15) 0.0189(6) Uani 1 1 d . . .
H6A H 0.5688 1.0702 0.7634 0.023 Uiso 1 1 calc R U .
H6B H 0.5335 1.1334 0.8142 0.023 Uiso 1 1 calc R U .
C7 C 0.44568(12) 0.4646(3) 0.62014(14) 0.0152(6) Uani 1 1 d . . .
H7A H 0.4823 0.4988 0.6089 0.018 Uiso 1 1 calc R U .
C8 C 0.39728(13) 0.3637(3) 0.57235(14) 0.0176(6) Uani 1 1 d . . .
H8A H 0.4010 0.3304 0.5297 0.021 Uiso 1 1 calc R U .
C9 C 0.34372(13) 0.3120(3) 0.58738(14) 0.0187(6) Uani 1 1 d . . .
H9A H 0.3097 0.2438 0.5553 0.022 Uiso 1 1 calc R U .
Cl1 Cl 0.69843(4) 0.10188(11) 0.53526(4) 0.0392(2) Uani 1 1 d . . .
Cl2 Cl 0.71190(3) 0.52044(9) 0.60560(4) 0.02694(17) Uani 1 1 d . . .
Cl3 Cl 0.69104(3) 0.17005(9) 0.70230(4) 0.02365(16) Uani 1 1 d . . .
Cl4 Cl 0.55541(3) 0.31105(8) 0.54622(4) 0.02092(16) Uani 1 1 d . . .
C10 C 0.34097(13) 0.3623(3) 0.65051(14) 0.0163(6) Uani 1 1 d . . .
H10A H 0.3049 0.3281 0.6626 0.020 Uiso 1 1 calc R U .
C11 C 0.39105(12) 0.4627(3) 0.69611(13) 0.0139(5) Uani 1 1 d . . .
C12 C 0.39060(13) 0.5244(3) 0.76418(14) 0.0160(6) Uani 1 1 d . . .
H12A H 0.3446 0.5206 0.7629 0.019 Uiso 1 1 calc R U .
H12B H 0.4193 0.4526 0.8034 0.019 Uiso 1 1 calc R U .

loop_
_atom_site_aniso_label
_atom_site_aniso_U_11
_atom_site_aniso_U_22
_atom_site_aniso_U_33
_atom_site_aniso_U_23
_atom_site_aniso_U_13
_atom_site_aniso_U_12
Fe1 0.0074(2) 0.0090(2) 0.0119(3) 0.000 0.0023(2) 0.000
Fe2 0.01177(19) 0.0228(2) 0.0150(2) 0.00202(17) 0.00359(16) 0.00221(16)
N1 0.0130(11) 0.0154(11) 0.0147(12) -0.0005(9) 0.0049(9) 0.0031(9)
N3 0.0107(11) 0.0140(11) 0.0148(12) 0.0013(9) 0.0012(9) 0.0012(8)
N5 0.0096(10) 0.0117(10) 0.0164(12) 0.0018(9) 0.0046(9) 0.0008(8)
C1 0.0136(13) 0.0236(14) 0.0170(14) -0.0017(12) 0.0067(11) 0.0053(11)
C2 0.0198(14) 0.0185(14) 0.0184(15) -0.0044(12) 0.0057(12) 0.0053(11)
C3 0.0192(14) 0.0161(13) 0.0135(14) -0.0024(11) 0.0027(11) 0.0008(11)
C4 0.0089(12) 0.0204(14) 0.0203(15) -0.0010(12) 0.0004(11) 0.0060(11)
C5 0.0082(12) 0.0156(13) 0.0182(15) 0.0014(11) -0.0002(11) 0.0026(10)
C6 0.0195(14) 0.0099(13) 0.0219(15) 0.0005(11) 0.0019(12) -0.0009(11)
C7 0.0145(13) 0.0152(13) 0.0154(14) 0.0029(11) 0.0053(11) 0.0032(10)
C8 0.0201(14) 0.0168(13) 0.0120(14) 0.0013(11) 0.0020(11) 0.0032(11)
C9 0.0142(13) 0.0156(13) 0.0182(15) -0.0001(11) -0.0025(11) -0.0020(11)
Cl1 0.0315(4) 0.0531(5) 0.0280(4) -0.0079(4) 0.0060(3) 0.0210(4)
Cl2 0.0177(3) 0.0288(4) 0.0312(4) 0.0093(3) 0.0061(3) -0.0037(3)
Cl3 0.0202(3) 0.0286(4) 0.0202(4) 0.0086(3) 0.0057(3) -0.0034(3)
Cl4 0.0122(3) 0.0273(4) 0.0210(4) -0.0015(3) 0.0039(3) 0.0026(3)
C10 0.0128(13) 0.0146(13) 0.0183(14) 0.0017(11) 0.0027(11) 0.0000(10)
C11 0.0137(13) 0.0125(12) 0.0141(14) 0.0025(11) 0.0038(11) 0.0024(10)
C12 0.0116(13) 0.0167(13) 0.0200(15) 0.0008(11) 0.0063(11) -0.0011(10)

loop_
_atom_type_symbol
_atom_type_description
_atom_type_scat_dispersion_real
_atom_type_scat_dispersion_imag
_atom_type_scat_source
C C 0.0033 0.0016 'International Tables Vol C Tables 4.2.6.8 and 6.1.1.4'
H H 0.0000 0.0000 'International Tables Vol C Tables 4.2.6.8 and 6.1.1.4'
N N 0.0061 0.0033 'International Tables Vol C Tables 4.2.6.8 and 6.1.1.4'
Cl Cl 0.1484 0.1585 'International Tables Vol C Tables 4.2.6.8 and 6.1.1.4'
Fe Fe 0.3463 0.8444 'International Tables Vol C Tables 4.2.6.8 and 6.1.1.4'

loop_
_geom_angle_atom_site_label_1
_geom_angle_atom_site_label_2
_geom_angle_atom_site_label_3
_geom_angle
_geom_angle_site_symmetry_1
_geom_angle_site_symmetry_3
N5 Fe1 N5 91.63(11) . 2_656
N5 Fe1 N3 174.77(8) . .
N5 Fe1 N3 91.19(8) 2_656 .
N5 Fe1 N3 91.19(8) . 2_656
N5 Fe1 N3 174.76(8) 2_656 2_656
N3 Fe1 N3 86.35(12) . 2_656
N5 Fe1 N1 80.61(8) . .
N5 Fe1 N1 100.74(8) 2_656 .
N3 Fe1 N1 94.53(8) . .
N3 Fe1 N1 84.08(8) 2_656 .
N5 Fe1 N1 100.74(8) . 2_656
N5 Fe1 N1 80.61(8) 2_656 2_656
N3 Fe1 N1 84.08(8) . 2_656
N3 Fe1 N1 94.53(8) 2_656 2_656
N1 Fe1 N1 178.10(12) . 2_656
Cl1 Fe2 Cl2 111.94(4) . .
Cl1 Fe2 Cl3 108.08(3) . .
Cl2 Fe2 Cl3 108.61(3) . .
Cl1 Fe2 Cl4 111.16(3) . .
Cl2 Fe2 Cl4 107.78(3) . .
Cl3 Fe2 Cl4 109.22(3) . .
C12 N1 C1 107.6(2) . .
C12 N1 C4 108.1(2) . .
C1 N1 C4 106.95(19) . .
C12 N1 Fe1 104.50(14) . .
C1 N1 Fe1 120.56(15) . .
C4 N1 Fe1 108.63(15) . .
C3 N3 C5 106.54(19) . 2_656
C3 N3 C6 110.4(2) . .
C5 N3 C6 107.89(19) 2_656 .
C3 N3 Fe1 116.25(16) . .
C5 N3 Fe1 106.26(15) 2_656 .
C6 N3 Fe1 109.13(15) . .
C7 N5 C11 116.4(2) . .
C7 N5 Fe1 129.36(17) . .
C11 N5 Fe1 113.52(17) . .
N1 C1 C2 113.8(2) . .
N1 C1 H1A 108.8 . .
C2 C1 H1A 108.8 . .
N1 C1 H1B 108.8 . .
C2 C1 H1B 108.8 . .
H1A C1 H1B 107.7 . .
C1 C2 C3 114.4(2) . .
C1 C2 H2A 108.7 . .
C3 C2 H2A 108.7 . .
C1 C2 H2B 108.7 . .
C3 C2 H2B 108.7 . .
H2A C2 H2B 107.6 . .
N3 C3 C2 115.4(2) . .
N3 C3 H3A 108.4 . .
C2 C3 H3A 108.4 . .
N3 C3 H3B 108.4 . .
C2 C3 H3B 108.4 . .
H3A C3 H3B 107.5 . .
C5 C4 N1 112.6(2) . .
C5 C4 H4A 109.1 . .
N1 C4 H4A 109.1 . .
C5 C4 H4B 109.1 . .
N1 C4 H4B 109.1 . .
H4A C4 H4B 107.8 . .
N3 C5 C4 109.4(2) 2_656 .
N3 C5 H5B 109.8 2_656 .
C4 C5 H5B 109.8 . .
N3 C5 H5A 109.8 2_656 .
C4 C5 H5A 109.8 . .
H5B C5 H5A 108.2 . .
N3 C6 C6 112.49(15) . 2_656
N3 C6 H6A 109.1 . .
C6 C6 H6A 109.1 2_656 .
N3 C6 H6B 109.1 . .
C6 C6 H6B 109.1 2_656 .
H6A C6 H6B 107.8 . .
N5 C7 C8 123.6(2) . .
N5 C7 H7A 118.2 . .
C8 C7 H7A 118.2 . .
C9 C8 C7 119.4(2) . .
C9 C8 H8A 120.3 . .
C7 C8 H8A 120.3 . .
C8 C9 C10 118.1(2) . .
C8 C9 H9A 121.0 . .
C10 C9 H9A 121.0 . .
C9 C10 C11 119.7(2) . .
C9 C10 H10A 120.1 . .
C11 C10 H10A 120.1 . .
N5 C11 C10 122.8(2) . .
N5 C11 C12 114.5(2) . .
C10 C11 C12 122.7(2) . .
N1 C12 C11 108.9(2) . .
N1 C12 H12A 109.9 . .
C11 C12 H12A 109.9 . .
N1 C12 H12B 109.9 . .
C11 C12 H12B 109.9 . .
H12A C12 H12B 108.3 . .

loop_
_geom_bond_atom_site_label_1
_geom_bond_atom_site_label_2
_geom_bond_distance
_geom_bond_site_symmetry_2
Fe1 N5 2.044(2) .
Fe1 N5 2.044(2) 2_656
Fe1 N3 2.045(2) .
Fe1 N3 2.045(2) 2_656
Fe1 N1 2.090(2) .
Fe1 N1 2.090(2) 2_656
Fe2 Cl1 2.1750(9) .
Fe2 Cl2 2.1958(8) .
Fe2 Cl3 2.2027(8) .
Fe2 Cl4 2.2086(7) .
N1 C12 1.488(3) .
N1 C1 1.498(3) .
N1 C4 1.512(3) .
N3 C3 1.494(3) .
N3 C5 1.497(3) 2_656
N3 C6 1.502(3) .
N5 C7 1.345(3) .
N5 C11 1.362(3) .
C1 C2 1.515(4) .
C1 H1A 0.9900 .
C1 H1B 0.9900 .
C2 C3 1.519(4) .
C2 H2A 0.9900 .
C2 H2B 0.9900 .
C3 H3A 0.9900 .
C3 H3B 0.9900 .
C4 C5 1.508(4) .
C4 H4A 0.9900 .
C4 H4B 0.9900 .
C5 N3 1.497(3) 2_656
C5 H5B 0.9900 .
C5 H5A 0.9900 .
C6 C6 1.508(5) 2_656
C6 H6A 0.9900 .
C6 H6B 0.9900 .
C7 C8 1.388(4) .
C7 H7A 0.9500 .
C8 C9 1.379(4) .
C8 H8A 0.9500 .
C9 C10 1.383(4) .
C9 H9A 0.9500 .
C10 C11 1.386(4) .
C10 H10A 0.9500 .
C11 C12 1.489(4) .
C12 H12A 0.9900 .
C12 H12B 0.9900 .

loop_
_geom_hbond_atom_site_label_D
_geom_hbond_atom_site_label_H
_geom_hbond_atom_site_label_A
_geom_hbond_distance_DH
_geom_hbond_distance_HA
_geom_hbond_distance_DA
_geom_hbond_angle_DHA
_geom_hbond_site_symmetry_A
C3 H3B Cl4 0.99 2.84 3.561(3) 130.5 6_566
C4 H4B Cl3 0.99 2.73 3.678(3) 159.7 2_666
C4 H4A Cl3 0.99 2.83 3.776(3) 160.2 3_455
C5 H5A Cl2 0.99 2.94 3.629(2) 127.3 3_455
C7 H7A Cl4 0.95 2.84 3.512(3) 128.8 .
